data_4512888
loop_
_publ_author_name
'Yang, Jin-Xia'
'Qin, Ye-Yan'
'Cheng, Jian-Kai'
'Zhang, Xin'
'Yao, Yuan-Gen'

_publ_section_title
;
 Construction of a Series of Zn(II) Compounds with Different Entangle
 Motifs by Varying Flexible Aliphatic Dicarboxylic Acids
;
_journal_issue 5
_journal_name_full 'Crystal Growth &amp; Design'
_journal_page_first 2223
_journal_paper_doi 10.1021/cg501879w
_journal_volume 15
_journal_year 2015
_chemical_formula_moiety 'C36 H32 N8 O8 Zn2, 3(O)'
_chemical_formula_sum 'C36 H32 N8 O11 Zn2'
_chemical_formula_weight 883.48
_chemical_name_systematic
; 
 ? 
;
_space_group_IT_number 14
_symmetry_cell_setting monoclinic
_symmetry_space_group_name_Hall '-P 2yn'
_symmetry_space_group_name_H-M 'P 1 21/n 1'
_atom_sites_solution_hydrogens geom
_atom_sites_solution_primary direct
_atom_sites_solution_secondary difmap
_audit_creation_method SHELXL-97
_cell_angle_alpha 90.00
_cell_angle_beta 101.600(3)
_cell_angle_gamma 90.00
_cell_formula_units_Z 4
_cell_length_a 12.1368(4)
_cell_length_b 14.4335(6)
_cell_length_c 22.7972(7)
_cell_measurement_reflns_used 3933
_cell_measurement_temperature 293(2)
_cell_measurement_theta_max 27.2840
_cell_measurement_theta_min 3.0690
_cell_volume 3912.0(2)
_computing_cell_refinement 'Bruker FRAMBO'
_computing_data_collection 'Bruker FRAMBO'
_computing_data_reduction 'Bruker SAINT'
_computing_molecular_graphics 'Bruker SHELXTL'
_computing_publication_material 'Bruker SHELXTL'
_computing_structure_refinement 'SHELXL-97 (Sheldrick, 1997)'
_computing_structure_solution 'SHELXS-97 (Sheldrick, 1990)'
_diffrn_ambient_temperature 293(2)
_diffrn_measured_fraction_theta_full 0.999
_diffrn_measured_fraction_theta_max 0.999
_diffrn_measurement_device_type 'multiwire proportional'
_diffrn_measurement_method 'phi and omega scans'
_diffrn_radiation_monochromator graphite
_diffrn_radiation_source 'fine-focus sealed tube'
_diffrn_radiation_type MoK\a
_diffrn_radiation_wavelength 0.71073
_diffrn_reflns_av_R_equivalents 0.0275
_diffrn_reflns_av_sigmaI/netI 0.0422
_diffrn_reflns_limit_h_max 14
_diffrn_reflns_limit_h_min -14
_diffrn_reflns_limit_k_max 17
_diffrn_reflns_limit_k_min -16
_diffrn_reflns_limit_l_max 18
_diffrn_reflns_limit_l_min -27
_diffrn_reflns_number 14929
_diffrn_reflns_theta_full 25.00
_diffrn_reflns_theta_max 25.00
_diffrn_reflns_theta_min 2.31
_diffrn_standards_decay_% none
_diffrn_standards_interval_count 0
_diffrn_standards_interval_time none
_diffrn_standards_number none
_exptl_absorpt_coefficient_mu 1.295
_exptl_absorpt_correction_T_max 1.00000
_exptl_absorpt_correction_T_min 0.82512
_exptl_absorpt_correction_type multi-scan
_exptl_absorpt_process_details crystalclear
_exptl_crystal_colour colorless
_exptl_crystal_density_diffrn 1.50
_exptl_crystal_density_method 'not measured'
_exptl_crystal_description prism
_exptl_crystal_F_000 1808.0
_exptl_crystal_size_max 0.3
_exptl_crystal_size_mid 0.2
_exptl_crystal_size_min 0.1
_refine_diff_density_max 0.833
_refine_diff_density_min -0.626
_refine_diff_density_rms 0.061
_refine_ls_extinction_method none
_refine_ls_goodness_of_fit_ref 1.035
_refine_ls_hydrogen_treatment mixed
_refine_ls_matrix_type full
_refine_ls_number_parameters 514
_refine_ls_number_reflns 6888
_refine_ls_number_restraints 1
_refine_ls_restrained_S_all 1.043
_refine_ls_R_factor_all 0.0676
_refine_ls_R_factor_gt 0.0456
_refine_ls_shift/su_max 0.001
_refine_ls_shift/su_mean 0.000
_refine_ls_structure_factor_coef Fsqd
_refine_ls_weighting_details 'calc w=1/[\s^2^(Fo^2^)+(0.0621P)^2^+2.4530P] where P=(Fo^2^+2Fc^2^)/3'
_refine_ls_weighting_scheme calc
_refine_ls_wR_factor_gt 0.1142
_refine_ls_wR_factor_ref 0.1266
_reflns_number_gt 5166
_reflns_number_total 6888
_reflns_threshold_expression >2sigma(I)
_cod_data_source_file cg501879w_si_002.cif
_cod_data_source_block Compound-2
_cod_depositor_comments
;
The following automatic conversions were performed:

'_symmetry_cell_setting' value 'Monoclinic' changed to 'monoclinic'
according to
/usr/data/users/saulius/crontab/automatic-downloads/rss-feeds/ACS/lib/dictionaries/cif_core.dic
dictionary named 'cif_core.dic' version 2.4.2 from 2011-04-26.

Automatic conversion script
Id: cif_fix_values 3143 2015-03-26 13:38:13Z robertas 

 Adding full bibliography for 4512887--4512892.cif.
;
_cod_original_sg_symbol_H-M P2(1)/n
_cod_database_code 4512888

loop_
_symmetry_equiv_pos_as_xyz
'x, y, z'
'-x+1/2, y+1/2, -z+1/2'
'-x, -y, -z'
'x-1/2, -y-1/2, z-1/2'

loop_
_atom_site_label
_atom_site_type_symbol
_atom_site_fract_x
_atom_site_fract_y
_atom_site_fract_z
_atom_site_U_iso_or_equiv
_atom_site_adp_type
_atom_site_occupancy
_atom_site_symmetry_multiplicity
_atom_site_calc_flag
_atom_site_refinement_flags
Zn1 Zn 0.42261(4) 0.68518(3) 0.239020(19) 0.04738(15) Uani 1 1 d .
Zn2 Zn -0.05141(4) 0.74150(3) 0.30333(2) 0.04818(15) Uani 1 1 d .
C1 C 0.3618(3) 0.7167(3) 0.34354(17) 0.0423(9) Uani 1 1 d .
C2 C 0.3489(3) 0.7038(3) 0.40699(17) 0.0514(10) Uani 1 1 d .
H2A H 0.4104 0.6820 0.4347 0.062 Uiso 1 1 calc R
C3 C 0.2560(3) 0.7214(3) 0.42555(17) 0.0544(10) Uani 1 1 d .
H3A H 0.2571 0.7120 0.4660 0.065 Uiso 1 1 calc R
C4 C 0.1483(3) 0.7551(3) 0.38822(18) 0.0527(11) Uani 1 1 d .
C5 C -0.1895(3) 0.6254(3) 0.22455(19) 0.0507(10) Uani 1 1 d .
C6 C -0.2334(4) 0.5343(3) 0.1998(2) 0.0632(12) Uani 1 1 d .
H6A H -0.1817 0.4878 0.1972 0.076 Uiso 1 1 calc R
C7 C -0.3406(4) 0.5156(3) 0.1813(2) 0.0668(13) Uani 1 1 d .
H7A H -0.3588 0.4567 0.1658 0.080 Uiso 1 1 calc R
C8 C -0.4354(4) 0.5799(3) 0.1829(2) 0.0608(12) Uani 1 1 d .
C9 C 0.0777(4) 0.8917(3) 0.25732(19) 0.0573(11) Uani 1 1 d .
H9A H 0.1312 0.8939 0.2928 0.069 Uiso 1 1 calc R
C10 C 0.0812(4) 0.9408(3) 0.20797(19) 0.0575(11) Uani 1 1 d .
H10A H 0.1367 0.9827 0.2028 0.069 Uiso 1 1 calc R
C11 C -0.0682(3) 0.8555(3) 0.19204(18) 0.0538(10) Uani 1 1 d .
H11A H -0.1352 0.8281 0.1729 0.065 Uiso 1 1 calc R
C12 C 0.2285(4) 0.7594(4) -0.1540(2) 0.0746(15) Uani 1 1 d .
H12A H 0.1871 0.7770 -0.1912 0.090 Uiso 1 1 calc R
C13 C 0.1882(4) 0.7527(4) -0.1039(2) 0.0817(17) Uani 1 1 d .
H13A H 0.1145 0.7636 -0.0999 0.098 Uiso 1 1 calc R
C14 C 0.3652(3) 0.7176(3) -0.08482(17) 0.0473(9) Uani 1 1 d .
H14A H 0.4363 0.7001 -0.0644 0.057 Uiso 1 1 calc R
C15 C -0.0324(4) 0.9421(3) 0.10309(18) 0.0632(12) Uani 1 1 d .
H15A H -0.0181 1.0075 0.0985 0.076 Uiso 1 1 calc R
H15B H -0.1104 0.9298 0.0850 0.076 Uiso 1 1 calc R
C16 C 0.0439(3) 0.8851(3) 0.07232(17) 0.0551(10) Uani 1 1 d .
C17 C 0.1411(4) 0.9206(4) 0.0590(2) 0.0785(15) Uani 1 1 d .
H17A H 0.1569 0.9832 0.0653 0.094 Uiso 1 1 calc R
C18 C 0.2152(4) 0.8657(4) 0.0367(2) 0.0791(15) Uani 1 1 d .
H18A H 0.2803 0.8915 0.0281 0.095 Uiso 1 1 calc R
C19 C 0.1941(4) 0.7727(3) 0.02696(17) 0.0564(11) Uani 1 1 d .
C20 C 0.0962(4) 0.7369(3) 0.03969(19) 0.0611(12) Uani 1 1 d .
H20A H 0.0801 0.6744 0.0332 0.073 Uiso 1 1 calc R
C21 C 0.0221(4) 0.7922(3) 0.06184(19) 0.0626(12) Uani 1 1 d .
H21A H -0.0436 0.7667 0.0699 0.075 Uiso 1 1 calc R
C22 C 0.2747(4) 0.7094(4) 0.0040(2) 0.0725(14) Uani 1 1 d .
H22A H 0.3498 0.7185 0.0276 0.087 Uiso 1 1 calc R
H22B H 0.2533 0.6456 0.0088 0.087 Uiso 1 1 calc R
C23 C 0.3927(4) 0.8893(3) 0.20617(19) 0.0598(11) Uani 1 1 d .
H23A H 0.3311 0.8972 0.2242 0.072 Uiso 1 1 calc R
C24 C 0.4361(4) 0.9553(3) 0.1759(2) 0.0636(12) Uani 1 1 d .
H24A H 0.4109 1.0159 0.1689 0.076 Uiso 1 1 calc R
C25 C 0.5321(3) 0.8274(3) 0.17669(18) 0.0550(10) Uani 1 1 d .
H25A H 0.5860 0.7851 0.1700 0.066 Uiso 1 1 calc R
C26 C 0.6026(4) 0.9595(3) 0.12399(19) 0.0637(12) Uani 1 1 d .
H26A H 0.6674 0.9199 0.1249 0.076 Uiso 1 1 calc R
H26B H 0.6291 1.0172 0.1437 0.076 Uiso 1 1 calc R
C27 C 0.5486(3) 0.9797(3) 0.05944(17) 0.0507(10) Uani 1 1 d .
C28 C 0.5484(5) 0.9173(3) 0.0152(2) 0.0799(16) Uani 1 1 d .
H28A H 0.5819 0.8597 0.0246 0.096 Uiso 1 1 calc R
C29 C 0.5001(5) 1.0632(3) 0.0434(2) 0.0808(16) Uani 1 1 d .
H29A H 0.4997 1.1081 0.0726 0.097 Uiso 1 1 calc R
C30 C 0.1729(4) 0.6507(4) 0.2138(2) 0.0814(17) Uani 1 1 d .
H30A H 0.1589 0.6992 0.2381 0.098 Uiso 1 1 calc R
C31 C 0.0970(4) 0.5887(5) 0.1878(2) 0.0899(19) Uani 1 1 d .
H31A H 0.0219 0.5860 0.1910 0.108 Uiso 1 1 calc R
C32 C 0.2552(3) 0.5602(3) 0.16401(17) 0.0498(9) Uani 1 1 d .
H32A H 0.3097 0.5326 0.1463 0.060 Uiso 1 1 calc R
C33 C 0.1013(4) 0.4508(3) 0.1215(2) 0.0764(15) Uani 1 1 d .
H33A H 0.0452 0.4226 0.1407 0.092 Uiso 1 1 calc R
H33B H 0.1603 0.4055 0.1212 0.092 Uiso 1 1 calc R
C34 C 0.0480(4) 0.4754(3) 0.05804(19) 0.0550(11) Uani 1 1 d .
C35 C 0.1070(4) 0.4644(3) 0.0134(2) 0.0623(11) Uani 1 1 d .
H35A H 0.1795 0.4402 0.0223 0.075 Uiso 1 1 calc R
C36 C -0.0602(4) 0.5113(3) 0.0441(2) 0.0637(12) Uani 1 1 d .
H36A H -0.1011 0.5189 0.0742 0.076 Uiso 1 1 calc R
O1 O 0.4350(2) 0.6661(2) 0.32641(11) 0.0538(7) Uani 1 1 d .
O1W O -0.2625(4) 0.7345(4) 0.0812(2) 0.1211(16) Uani 1 1 d .
O2 O 0.3031(2) 0.77346(19) 0.31139(11) 0.0494(6) Uani 1 1 d .
O2W O -0.4021(7) 0.5117(6) -0.0402(4) 0.257(4) Uani 1 1 d D
O3 O 0.0924(2) 0.6978(2) 0.35212(12) 0.0568(7) Uani 1 1 d .
O3W O -0.4370(7) 0.6449(6) 0.0306(3) 0.265(5) Uani 1 1 d D
O4 O 0.1177(3) 0.8355(3) 0.39507(14) 0.0783(10) Uani 1 1 d .
O5 O -0.1024(2) 0.6221(2) 0.26584(13) 0.0607(7) Uani 1 1 d .
O6 O -0.2364(2) 0.6978(2) 0.20495(13) 0.0596(7) Uani 1 1 d .
O7 O -0.4460(2) 0.6083(2) 0.23382(13) 0.0601(8) Uani 1 1 d .
O8 O -0.5009(3) 0.6014(3) 0.13601(16) 0.0880(11) Uani 1 1 d .
N1 N -0.0170(3) 0.8377(2) 0.24730(14) 0.0466(8) Uani 1 1 d .
N2 N -0.0113(3) 0.9180(2) 0.16708(14) 0.0501(8) Uani 1 1 d .
N3 N 0.3396(3) 0.7366(2) -0.14239(14) 0.0506(8) Uani 1 1 d .
N4 N 0.2758(3) 0.7266(3) -0.05954(15) 0.0551(9) Uani 1 1 d .
N5 N 0.4523(3) 0.8087(2) 0.20645(14) 0.0510(8) Uani 1 1 d .
N6 N 0.5256(3) 0.9144(2) 0.15758(14) 0.0517(8) Uani 1 1 d .
N7 N 0.2734(2) 0.6319(2) 0.19930(13) 0.0465(8) Uani 1 1 d .
N8 N 0.1492(3) 0.5313(2) 0.15630(14) 0.0541(9) Uani 1 1 d .

loop_
_atom_site_aniso_label
_atom_site_aniso_U_11
_atom_site_aniso_U_22
_atom_site_aniso_U_33
_atom_site_aniso_U_23
_atom_site_aniso_U_13
_atom_site_aniso_U_12
Zn1 0.0474(3) 0.0532(3) 0.0424(3) -0.0022(2) 0.01114(19) -0.0125(2)
Zn2 0.0511(3) 0.0525(3) 0.0458(3) 0.0034(2) 0.0215(2) -0.0011(2)
C1 0.040(2) 0.046(2) 0.040(2) -0.0095(18) 0.0058(17) -0.0098(18)
C2 0.051(2) 0.065(3) 0.038(2) -0.0023(19) 0.0069(18) -0.004(2)
C3 0.062(3) 0.069(3) 0.033(2) 0.0015(19) 0.0118(19) -0.007(2)
C4 0.053(2) 0.069(3) 0.042(2) 0.000(2) 0.0231(19) 0.000(2)
C5 0.046(2) 0.055(3) 0.057(2) -0.007(2) 0.024(2) -0.005(2)
C6 0.061(3) 0.056(3) 0.080(3) -0.015(2) 0.031(2) -0.001(2)
C7 0.070(3) 0.053(3) 0.084(3) -0.025(2) 0.032(3) -0.014(2)
C8 0.055(3) 0.058(3) 0.075(3) -0.015(2) 0.027(2) -0.021(2)
C9 0.065(3) 0.053(3) 0.055(3) 0.000(2) 0.016(2) -0.010(2)
C10 0.067(3) 0.048(2) 0.061(3) 0.003(2) 0.021(2) -0.008(2)
C11 0.047(2) 0.064(3) 0.053(2) 0.005(2) 0.0167(19) 0.000(2)
C12 0.049(2) 0.132(5) 0.042(2) 0.004(3) 0.008(2) 0.010(3)
C13 0.044(2) 0.149(6) 0.055(3) 0.008(3) 0.019(2) 0.017(3)
C14 0.045(2) 0.051(2) 0.049(2) -0.0028(18) 0.0176(18) 0.0049(18)
C15 0.075(3) 0.066(3) 0.052(2) 0.011(2) 0.021(2) 0.012(2)
C16 0.066(3) 0.064(3) 0.040(2) 0.0045(19) 0.0215(19) -0.001(2)
C17 0.106(4) 0.057(3) 0.088(3) -0.007(3) 0.057(3) -0.018(3)
C18 0.088(3) 0.073(4) 0.091(4) -0.009(3) 0.054(3) -0.025(3)
C19 0.069(3) 0.068(3) 0.039(2) 0.000(2) 0.026(2) 0.001(2)
C20 0.075(3) 0.055(3) 0.060(3) -0.005(2) 0.031(2) -0.013(2)
C21 0.064(3) 0.077(3) 0.053(3) 0.000(2) 0.025(2) -0.013(2)
C22 0.079(3) 0.092(4) 0.055(3) 0.010(3) 0.032(2) 0.017(3)
C23 0.057(2) 0.068(3) 0.061(3) 0.003(2) 0.029(2) 0.000(2)
C24 0.072(3) 0.057(3) 0.070(3) 0.010(2) 0.031(2) 0.003(2)
C25 0.059(2) 0.053(3) 0.060(3) 0.002(2) 0.028(2) -0.001(2)
C26 0.066(3) 0.072(3) 0.058(3) 0.008(2) 0.025(2) -0.019(2)
C27 0.065(2) 0.043(2) 0.053(2) 0.0012(18) 0.032(2) -0.0077(19)
C28 0.134(5) 0.047(3) 0.067(3) 0.005(2) 0.040(3) 0.028(3)
C29 0.151(5) 0.044(3) 0.053(3) -0.014(2) 0.036(3) 0.007(3)
C30 0.051(3) 0.118(5) 0.076(3) -0.055(3) 0.018(2) -0.013(3)
C31 0.049(3) 0.152(6) 0.074(3) -0.044(4) 0.022(2) -0.034(3)
C32 0.051(2) 0.051(2) 0.043(2) -0.0033(19) -0.0009(18) 0.0059(19)
C33 0.102(4) 0.047(3) 0.063(3) 0.008(2) -0.023(3) -0.024(3)
C34 0.064(3) 0.035(2) 0.053(2) -0.0003(18) -0.018(2) -0.007(2)
C35 0.052(2) 0.056(3) 0.071(3) -0.005(2) -0.007(2) 0.000(2)
C36 0.068(3) 0.061(3) 0.060(3) -0.008(2) 0.007(2) -0.008(2)
O1 0.0524(15) 0.0650(19) 0.0453(15) -0.0075(13) 0.0126(12) 0.0025(14)
O1W 0.129(4) 0.149(4) 0.093(3) 0.040(3) 0.039(3) 0.011(3)
O2 0.0572(16) 0.0524(16) 0.0387(14) -0.0009(13) 0.0100(12) -0.0020(14)
O2W 0.238(8) 0.237(9) 0.325(11) 0.123(8) 0.129(8) 0.078(7)
O3 0.0530(16) 0.067(2) 0.0503(16) 0.0049(15) 0.0104(13) -0.0100(15)
O3W 0.274(9) 0.282(11) 0.190(7) 0.083(7) -0.070(7) -0.063(8)
O4 0.081(2) 0.085(3) 0.070(2) -0.0138(19) 0.0186(17) 0.0185(19)
O5 0.0539(17) 0.0585(19) 0.0682(19) -0.0026(15) 0.0085(15) -0.0003(14)
O6 0.0559(17) 0.0541(19) 0.0676(19) 0.0026(15) 0.0098(14) -0.0057(15)
O7 0.0580(16) 0.0647(19) 0.0640(18) -0.0115(15) 0.0274(14) -0.0066(14)
O8 0.075(2) 0.115(3) 0.070(2) -0.023(2) 0.0067(19) -0.001(2)
N1 0.0510(18) 0.0480(19) 0.0456(19) 0.0001(15) 0.0210(15) 0.0003(15)
N2 0.061(2) 0.050(2) 0.0452(18) 0.0048(15) 0.0246(17) 0.0085(16)
N3 0.0492(19) 0.062(2) 0.0454(19) -0.0049(16) 0.0203(15) 0.0006(16)
N4 0.056(2) 0.070(2) 0.0458(19) -0.0016(17) 0.0248(17) 0.0055(17)
N5 0.0556(19) 0.051(2) 0.0490(19) 0.0026(16) 0.0176(16) -0.0075(17)
N6 0.0548(19) 0.056(2) 0.0479(19) 0.0057(16) 0.0200(16) -0.0075(16)
N7 0.0452(17) 0.053(2) 0.0404(17) -0.0070(15) 0.0070(14) -0.0075(15)
N8 0.064(2) 0.056(2) 0.0369(17) 0.0013(15) -0.0033(15) -0.0183(18)

loop_
_atom_type_symbol
_atom_type_description
_atom_type_scat_dispersion_real
_atom_type_scat_dispersion_imag
_atom_type_scat_source
C C 0.0033 0.0016 'International Tables Vol C Tables 4.2.6.8 and 6.1.1.4'
H H 0.0000 0.0000 'International Tables Vol C Tables 4.2.6.8 and 6.1.1.4'
N N 0.0061 0.0033 'International Tables Vol C Tables 4.2.6.8 and 6.1.1.4'
O O 0.0106 0.0060 'International Tables Vol C Tables 4.2.6.8 and 6.1.1.4'
Zn Zn 0.2839 1.4301 'International Tables Vol C Tables 4.2.6.8 and 6.1.1.4'

loop_
_geom_angle_atom_site_label_1
_geom_angle_atom_site_label_2
_geom_angle_atom_site_label_3
_geom_angle
_geom_angle_site_symmetry_1
_geom_angle_site_symmetry_3
O7 Zn1 O1 94.77(12) 1_655 .
O7 Zn1 N5 105.86(13) 1_655 .
O1 Zn1 N5 121.01(13) . .
O7 Zn1 N7 115.18(12) 1_655 .
O1 Zn1 N7 106.17(11) . .
N5 Zn1 N7 112.91(13) . .
O5 Zn2 O3 97.45(13) . .
O5 Zn2 N1 114.92(13) . .
O3 Zn2 N1 108.00(12) . .
O5 Zn2 N3 102.53(13) . 4_576
O3 Zn2 N3 108.69(12) . 4_576
N1 Zn2 N3 122.35(13) . 4_576
O2 C1 O1 123.9(3) . .
O2 C1 C2 120.0(3) . .
O1 C1 C2 116.1(4) . .
C3 C2 C1 123.6(4) . .
C3 C2 H2A 118.2 . .
C1 C2 H2A 118.2 . .
C2 C3 C4 126.4(4) . .
C2 C3 H3A 116.8 . .
C4 C3 H3A 116.8 . .
O4 C4 O3 124.1(4) . .
O4 C4 C3 119.0(4) . .
O3 C4 C3 116.9(4) . .
O6 C5 O5 123.9(4) . .
O6 C5 C6 120.6(4) . .
O5 C5 C6 115.5(4) . .
C7 C6 C5 124.1(4) . .
C7 C6 H6A 117.9 . .
C5 C6 H6A 117.9 . .
C6 C7 C8 125.8(4) . .
C6 C7 H7A 117.1 . .
C8 C7 H7A 117.1 . .
O8 C8 O7 123.2(4) . .
O8 C8 C7 120.1(4) . .
O7 C8 C7 116.7(5) . .
C10 C9 N1 109.2(4) . .
C10 C9 H9A 125.4 . .
N1 C9 H9A 125.4 . .
C9 C10 N2 106.8(4) . .
C9 C10 H10A 126.6 . .
N2 C10 H10A 126.6 . .
N1 C11 N2 110.9(4) . .
N1 C11 H11A 124.6 . .
N2 C11 H11A 124.6 . .
C13 C12 N3 109.6(4) . .
C13 C12 H12A 125.2 . .
N3 C12 H12A 125.2 . .
C12 C13 N4 106.8(4) . .
C12 C13 H13A 126.6 . .
N4 C13 H13A 126.6 . .
N3 C14 N4 111.2(4) . .
N3 C14 H14A 124.4 . .
N4 C14 H14A 124.4 . .
N2 C15 C16 109.3(3) . .
N2 C15 H15A 109.8 . .
C16 C15 H15A 109.8 . .
N2 C15 H15B 109.8 . .
C16 C15 H15B 109.8 . .
H15A C15 H15B 108.3 . .
C17 C16 C21 117.9(4) . .
C17 C16 C15 122.1(4) . .
C21 C16 C15 119.7(4) . .
C18 C17 C16 121.5(5) . .
C18 C17 H17A 119.2 . .
C16 C17 H17A 119.2 . .
C17 C18 C19 120.6(4) . .
C17 C18 H18A 119.7 . .
C19 C18 H18A 119.7 . .
C18 C19 C20 118.1(4) . .
C18 C19 C22 122.3(4) . .
C20 C19 C22 119.6(4) . .
C21 C20 C19 121.1(4) . .
C21 C20 H20A 119.5 . .
C19 C20 H20A 119.5 . .
C20 C21 C16 120.8(4) . .
C20 C21 H21A 119.6 . .
C16 C21 H21A 119.6 . .
N4 C22 C19 112.1(4) . .
N4 C22 H22A 109.2 . .
C19 C22 H22A 109.2 . .
N4 C22 H22B 109.2 . .
C19 C22 H22B 109.2 . .
H22A C22 H22B 107.9 . .
C24 C23 N5 110.1(3) . .
C24 C23 H23A 125.0 . .
N5 C23 H23A 125.0 . .
C23 C24 N6 105.5(4) . .
C23 C24 H24A 127.3 . .
N6 C24 H24A 127.3 . .
N5 C25 N6 111.2(4) . .
N5 C25 H25A 124.4 . .
N6 C25 H25A 124.4 . .
N6 C26 C27 113.2(3) . .
N6 C26 H26A 108.9 . .
C27 C26 H26A 108.9 . .
N6 C26 H26B 108.9 . .
C27 C26 H26B 108.9 . .
H26A C26 H26B 107.7 . .
C28 C27 C29 117.0(4) . .
C28 C27 C26 122.2(4) . .
C29 C27 C26 120.8(4) . .
C27 C28 C29 121.6(4) . 3_675
C27 C28 H28A 119.2 . .
C29 C28 H28A 119.2 3_675 .
C27 C29 C28 121.4(4) . 3_675
C27 C29 H29A 119.3 . .
C28 C29 H29A 119.3 3_675 .
C31 C30 N7 109.4(4) . .
C31 C30 H30A 125.3 . .
N7 C30 H30A 125.3 . .
C30 C31 N8 107.2(4) . .
C30 C31 H31A 126.4 . .
N8 C31 H31A 126.4 . .
N7 C32 N8 111.7(4) . .
N7 C32 H32A 124.1 . .
N8 C32 H32A 124.1 . .
N8 C33 C34 112.5(3) . .
N8 C33 H33A 109.1 . .
C34 C33 H33A 109.1 . .
N8 C33 H33B 109.1 . .
C34 C33 H33B 109.1 . .
H33A C33 H33B 107.8 . .
C35 C34 C36 119.1(4) . .
C35 C34 C33 120.0(4) . .
C36 C34 C33 120.8(5) . .
C36 C35 C34 120.4(4) 3_565 .
C36 C35 H35A 119.8 3_565 .
C34 C35 H35A 119.8 . .
C35 C36 C34 120.5(4) 3_565 .
C35 C36 H36A 119.8 3_565 .
C34 C36 H36A 119.8 . .
C1 O1 Zn1 108.1(2) . .
C4 O3 Zn2 117.1(3) . .
C5 O5 Zn2 115.6(3) . .
C8 O7 Zn1 118.2(3) . 1_455
C11 N1 C9 105.6(3) . .
C11 N1 Zn2 129.3(3) . .
C9 N1 Zn2 124.6(3) . .
C11 N2 C10 107.6(3) . .
C11 N2 C15 125.6(4) . .
C10 N2 C15 125.7(3) . .
C14 N3 C12 105.7(3) . .
C14 N3 Zn2 126.5(3) . 4_675
C12 N3 Zn2 126.2(3) . 4_675
C14 N4 C13 106.7(3) . .
C14 N4 C22 125.4(4) . .
C13 N4 C22 127.9(3) . .
C25 N5 C23 105.4(3) . .
C25 N5 Zn1 125.6(3) . .
C23 N5 Zn1 128.8(3) . .
C25 N6 C24 107.8(3) . .
C25 N6 C26 126.0(4) . .
C24 N6 C26 126.2(4) . .
C32 N7 C30 105.2(3) . .
C32 N7 Zn1 127.5(3) . .
C30 N7 Zn1 126.0(3) . .
C32 N8 C31 106.5(3) . .
C32 N8 C33 126.1(4) . .
C31 N8 C33 127.3(4) . .

loop_
_geom_bond_atom_site_label_1
_geom_bond_atom_site_label_2
_geom_bond_distance
_geom_bond_site_symmetry_2
Zn1 O7 1.966(3) 1_655
Zn1 O1 1.987(3) .
Zn1 N5 1.992(3) .
Zn1 N7 2.008(3) .
Zn2 O5 1.968(3) .
Zn2 O3 1.975(3) .
Zn2 N1 1.987(3) .
Zn2 N3 2.010(3) 4_576
C1 O2 1.227(5) .
C1 O1 1.272(4) .
C1 C2 1.497(5) .
C2 C3 1.307(5) .
C2 H2A 0.9300 .
C3 C4 1.490(6) .
C3 H3A 0.9300 .
C4 O4 1.238(5) .
C4 O3 1.263(5) .
C5 O6 1.230(5) .
C5 O5 1.268(5) .
C5 C6 1.486(6) .
C6 C7 1.312(6) .
C6 H6A 0.9300 .
C7 C8 1.485(6) .
C7 H7A 0.9300 .
C8 O8 1.237(5) .
C8 O7 1.261(5) .
C9 C10 1.337(6) .
C9 N1 1.370(5) .
C9 H9A 0.9300 .
C10 N2 1.348(5) .
C10 H10A 0.9300 .
C11 N1 1.313(5) .
C11 N2 1.332(5) .
C11 H11A 0.9300 .
C12 C13 1.334(6) .
C12 N3 1.361(5) .
C12 H12A 0.9300 .
C13 N4 1.365(6) .
C13 H13A 0.9300 .
C14 N3 1.315(5) .
C14 N4 1.333(5) .
C14 H14A 0.9300 .
C15 N2 1.471(5) .
C15 C16 1.512(6) .
C15 H15A 0.9700 .
C15 H15B 0.9700 .
C16 C17 1.375(6) .
C16 C21 1.377(6) .
C17 C18 1.371(7) .
C17 H17A 0.9300 .
C18 C19 1.376(7) .
C18 H18A 0.9300 .
C19 C20 1.379(6) .
C19 C22 1.507(6) .
C20 C21 1.372(6) .
C20 H20A 0.9300 .
C21 H21A 0.9300 .
C22 N4 1.472(5) .
C22 H22A 0.9700 .
C22 H22B 0.9700 .
C23 C24 1.345(6) .
C23 N5 1.369(5) .
C23 H23A 0.9300 .
C24 N6 1.373(5) .
C24 H24A 0.9300 .
C25 N5 1.318(5) .
C25 N6 1.325(5) .
C25 H25A 0.9300 .
C26 N6 1.474(5) .
C26 C27 1.514(6) .
C26 H26A 0.9700 .
C26 H26B 0.9700 .
C27 C28 1.352(6) .
C27 C29 1.359(6) .
C28 C29 1.376(7) 3_675
C28 H28A 0.9300 .
C29 C28 1.376(7) 3_675
C29 H29A 0.9300 .
C30 C31 1.334(7) .
C30 N7 1.354(5) .
C30 H30A 0.9300 .
C31 N8 1.337(6) .
C31 H31A 0.9300 .
C32 N7 1.302(5) .
C32 N8 1.331(5) .
C32 H32A 0.9300 .
C33 N8 1.459(5) .
C33 C34 1.504(6) .
C33 H33A 0.9700 .
C33 H33B 0.9700 .
C34 C35 1.366(6) .
C34 C36 1.388(6) .
C35 C36 1.366(6) 3_565
C35 H35A 0.9300 .
C36 C35 1.366(6) 3_565
C36 H36A 0.9300 .
O7 Zn1 1.966(3) 1_455
N3 Zn2 2.010(3) 4_675
